data_4031447
loop_
_publ_author_name
'Fawcett, J.'
'Laycock, D.'
'Holloway, J.H.'
'Russell, D.R.'

_publ_section_title
;
 Fluoride ion donor properties of U F2 O2, preparation and
 characterization of the adducts U F2 O2.n Sb F5 (n=2 or 3) and crystal
 structure of U F2 O2 (Sb F5)3
;
_journal_name_full
;
Journal of the Chemical Society. Dalton Transactions, Inorganic Chemistry 
(1972-)
;
_journal_page_first 1355
_journal_page_last 1360
_journal_volume 1982
_journal_year 1982
_chemical_formula_sum 'F17 O2 Sb3 U'
_chemical_name_systematic 'U F2 O2 (Sb F5)3'
_space_group_IT_number 14
_symmetry_space_group_name_Hall '-P 2yn'
_symmetry_space_group_name_H-M 'P 1 21/n 1'
_cell_angle_alpha 90
_cell_angle_beta 111.16
_cell_angle_gamma 90
_cell_formula_units_Z 4
_cell_length_a 11.04
_cell_length_b 12.438
_cell_length_c 12.147
_cell_volume 1555.510
_citation_journal_id_ASTM JCDTBI
_cod_data_source_file Fawcett_JCDTBI_1982_855.cif
_cod_data_source_block F17O2Sb3U1
_cod_original_cell_volume 1555.51
_cod_original_sg_symbol_Hall '-P 2ybc (x-z,y,z)'
_cod_original_formula_sum 'F17 O2 Sb3 U1'
_cod_database_code 4031447

loop_
_symmetry_equiv_pos_as_xyz
x,y,z
-x+1/2,y+1/2,-z+1/2
-x,-y,-z
x-1/2,-y-1/2,z-1/2

loop_
_atom_site_label
_atom_site_type_symbol
_atom_site_fract_x
_atom_site_fract_y
_atom_site_fract_z
_atom_site_occupancy
_atom_site_U_iso_or_equiv
F12 F-1 -0.0045 0.1585 -0.1921 1 0.0
F3 F-1 0.2359 0.2816 0.1089 1 0.0
Sb1 Sb+5 0.2037 0.4041 0.0096 1 0.0
F13 F-1 0.0695 0.329 0.2631 1 0.0
F6 F-1 0.3786 0.407 0.0339 1 0.0
F9 F-1 0.114 0.2186 -0.3344 1 0.0
F7 F-1 0.0308 0.3811 -0.0116 1 0.0
Sb2 Sb+5 0.1607 0.1469 -0.1933 1 0.0
O2 O-2 0.4013 0.0948 0.2104 1 0.0
F4 F-1 0.1661 0.5198 -0.0919 1 0.0
U1 U+6 0.24103 0.09523 0.17535 1 0.0
F5 F-1 0.182 0.3023 -0.12 1 0.0
F8 F-1 0.2257 0.4875 0.1472 1 0.0
F10 F-1 0.1439 0.0075 -0.2445 1 0.0
F11 F-1 0.3286 0.162 -0.1624 1 0.0
F16 F-1 0.3174 0.2673 0.553 1 0.0
O1 O-2 0.0779 0.0945 0.1388 1 0.0
F17 F-1 0.0865 0.1751 0.4265 1 0.0
Sb3 Sb+5 0.1752 0.2966 0.4156 1 0.0
F2 F-1 0.2028 0.1046 -0.0306 1 0.0
F15 F-1 0.2806 0.4187 0.3933 1 0.0
F1 F-1 0.2705 0.2125 0.3347 1 0.0
F14 F-1 0.0989 0.3916 0.488 1 0.0
